data_7130525
loop_
_publ_author_name
'Najera, Daniel C.'
'Pe\~nas-Defrutos, Marconi N.'
'Garc\'ia-Melchor, Max'
'Fout, Alison R.'

_publ_section_title
;
 \g-Agostic interactions in (MesCCC)Fe--Mes(L) complexes
;
_journal_name_full 'Chemical Communications'
_journal_paper_doi 10.1039/D2CC03260K
_journal_year 2022
_chemical_formula_moiety 'C52 H49 Fe N5, 2(C7H8)'
_chemical_formula_sum 'C66 H65 Fe N5'
_chemical_formula_weight 984.08
_space_group_crystal_system tetragonal
_space_group_IT_number 88
_space_group_name_Hall '-I 4ad'
_space_group_name_H-M_alt 'I 41/a :2'
_atom_sites_solution_hydrogens mixed
_atom_sites_solution_primary dual
_audit_creation_date 2022-06-05
_audit_creation_method
; 
Olex2 1.5 
(compiled 2022.04.07 svn.rca3783a0 for OlexSys, GUI svn.r6498) 
;
_audit_update_record
;
2022-06-06 deposited with the CCDC.	2022-08-05 downloaded from the CCDC.
;
_cell_angle_alpha 90
_cell_angle_beta 90
_cell_angle_gamma 90
_cell_formula_units_Z 16
_cell_length_a 22.9527(6)
_cell_length_b 22.9527(6)
_cell_length_c 43.0513(17)
_cell_measurement_reflns_used 18460
_cell_measurement_temperature 100(2)
_cell_measurement_theta_max 25.27
_cell_measurement_theta_min 2.27
_cell_volume 22680.6(12)
_computing_cell_refinement 'SAINT V8.40B (Bruker, 2019)'
_computing_data_collection 'APEX3 V2019.11-0 (Bruker, 2019)'
_computing_data_reduction
; 
SAINT V8.40B, XPREP v2014/2, (Bruker, 2019), SADABS V2016/2 
(Krause et al., 2015) 
;
_computing_molecular_graphics 'Olex2 1.5 (Dolomanov et al., 2009)'
_computing_publication_material 'Olex2 1.5 (Dolomanov et al., 2009)'
_computing_structure_refinement 'SHELXL-2018-3 (Sheldrick, 2015a)'
_computing_structure_solution 'SHELXT-2018-2 (Sheldrick, 2015b)'
_diffrn_ambient_temperature 100(2)
_diffrn_detector 'Bruker Photon 100 area detector'
_diffrn_detector_type 'photon counter area detector'
_diffrn_measured_fraction_theta_full 0.998
_diffrn_measured_fraction_theta_max 0.998
_diffrn_measurement_device 'Bruker D8 Venture/Photon II'
_diffrn_measurement_method 'profile data from \f and \w scans'
_diffrn_radiation_monochromator 'multilayer mirrors'
_diffrn_radiation_probe x-ray
_diffrn_radiation_source 'microfocus sealed tube'
_diffrn_radiation_type MoK\a
_diffrn_radiation_wavelength 0.71073
_diffrn_radiation_wavelength_id ed27r
_diffrn_reflns_av_R_equivalents 0.0516
_diffrn_reflns_av_unetI/netI 0.0517
_diffrn_reflns_Laue_measured_fraction_full 0.998
_diffrn_reflns_Laue_measured_fraction_max 0.998
_diffrn_reflns_limit_h_max 27
_diffrn_reflns_limit_h_min -23
_diffrn_reflns_limit_k_max 26
_diffrn_reflns_limit_k_min -27
_diffrn_reflns_limit_l_max 51
_diffrn_reflns_limit_l_min -51
_diffrn_reflns_number 10393
_diffrn_reflns_point_group_measured_fraction_full 0.998
_diffrn_reflns_point_group_measured_fraction_max 0.998
_diffrn_reflns_theta_full 25.242
_diffrn_reflns_theta_max 25.380
_diffrn_reflns_theta_min 2.011
_diffrn_source 'microfocus sealed X-ray tube'
_diffrn_source_current 1.0
_diffrn_source_power 0.05
_diffrn_source_target Mo
_diffrn_source_type 'Incoatec I\ms'
_diffrn_source_voltage 50.0
_exptl_absorpt_coefficient_mu 0.310
_exptl_absorpt_correction_T_max 0.9930
_exptl_absorpt_correction_T_min 0.8453
_exptl_absorpt_correction_type multi-scan
_exptl_absorpt_process_details 'SADABS V2016/2 (Krause et al., 2015)'
_exptl_crystal_colour purple
_exptl_crystal_colour_primary violet
_exptl_crystal_density_diffrn 1.153
_exptl_crystal_description octahedron
_exptl_crystal_F_000 8352
_exptl_crystal_id ed27r
_exptl_crystal_preparation
; 
The data crystal was mounted using oil (Paratone-N, Exxon) to a 
0.3 mm cryo-loop (Hampton Research) with the (-1 3 -4) scattering 
planes roughly normal to the spindle axis. 
;
_exptl_crystal_size_max 0.207
_exptl_crystal_size_mid 0.177
_exptl_crystal_size_min 0.122
_refine_diff_density_max 0.218
_refine_diff_density_min -0.364
_refine_diff_density_rms 0.048
_refine_ls_extinction_method none
_refine_ls_goodness_of_fit_ref 1.032
_refine_ls_hydrogen_treatment mixed
_refine_ls_matrix_type full
_refine_ls_number_parameters 543
_refine_ls_number_reflns 10393
_refine_ls_number_restraints 0
_refine_ls_restrained_S_all 1.032
_refine_ls_R_factor_all 0.0747
_refine_ls_R_factor_gt 0.0541
_refine_ls_shift/su_max 0.001
_refine_ls_shift/su_mean 0.000
_refine_ls_structure_factor_coef Fsqd
_refine_ls_weighting_details 'w=1/[\s^2^(Fo^2^)+(0.0432P)^2^+42.0617P] where P=(Fo^2^+2Fc^2^)/3'
_refine_ls_weighting_scheme calc
_refine_ls_wR_factor_gt 0.1221
_refine_ls_wR_factor_ref 0.1304
_reflns_Friedel_coverage 0.000
_reflns_number_gt 7737
_reflns_number_total 10393
_reflns_threshold_expression 'I > 2\s(I)'
_cod_data_source_file d2cc03260k2.cif
_cod_data_source_block ed27r
_cod_original_cell_volume 22680.6(15)
_cod_original_sg_symbol_H-M 'I 41/a'
_cod_database_code 7130525
_shelx_shelxl_version_number 2018/3
_shelx_space_group_comment
; 
The symmetry employed for this shelxl refinement is uniquely defined 
by the following loop, which should always be used as a source of 
symmetry information in preference to the above space-group names. 
They are only intended as comments. 
;
_shelx_estimated_absorpt_t_max 0.963
_shelx_estimated_absorpt_t_min 0.939
_olex2_refinement_description
; 
1. Fixed Uiso 
 At 1.2 times of: 
  All C(H) groups 
 At 1.5 times of: 
  All C(H,H,H) groups 
2.a Aromatic/amide H refined with riding coordinates: 
 C3(H3), C4(H4), C5(H5), C6(H6), C10(H10), C11(H11), C12(H12), C16(H16), 
 C17(H17), C18(H18), C19(H19), C24(H24), C27(H27), C33(H33), C36(H36), C42(H42), 
  C45(H45), C48(H48), C49(H49), C50(H50), C51(H51), C52(H52) 
2.b Idealised Me refined as rotating group: 
 C23(H23A,H23B,H23C), C26(H26A,H26B,H26C), C29(H29A,H29B,H29C), C32(H32A,H32B, 
 H32C), C35(H35A,H35B,H35C), C38(H38A,H38B,H38C), C41(H41A,H41B,H41C), C44(H44A, 
 H44B,H44C) 
;
_smtbx_masks_special_details
; 
A solvent mask was calculated and 1746 electrons were found in a 
volume of 6747\%A^3^ in void per asymmetric unit. This is consistent 
with the presence of 2 toluene solvate molecules per asymmetric 
unit which account for 1600 electrons per unit cell. 
;
_smtbx_masks_void_probe_radius 1.5
_smtbx_masks_void_truncation_radius 1.2
_olex2_submission_special_instructions 'No special instructions were received'

loop_
_space_group_symop_operation_xyz
'x, y, z'
'-x+1/2, -y, z+1/2'
'-y+3/4, x+1/4, z+1/4'
'y+3/4, -x+3/4, z+3/4'
'x+1/2, y+1/2, z+1/2'
'-x+1, -y+1/2, z+1'
'-y+5/4, x+3/4, z+3/4'
'y+5/4, -x+5/4, z+5/4'
'-x, -y, -z'
'x-1/2, y, -z-1/2'
'y-3/4, -x-1/4, -z-1/4'
'-y-3/4, x-3/4, -z-3/4'
'-x+1/2, -y+1/2, -z+1/2'
'x, y+1/2, -z'
'y-1/4, -x+1/4, -z+1/4'
'-y-1/4, x-1/4, -z-1/4'

loop_
_atom_site_label
_atom_site_type_symbol
_atom_site_fract_x
_atom_site_fract_y
_atom_site_fract_z
_atom_site_U_iso_or_equiv
_atom_site_adp_type
_atom_site_occupancy
_atom_site_site_symmetry_order
_atom_site_calc_flag
_atom_site_refinement_flags_posn
_atom_site_refinement_flags_adp
_atom_site_refinement_flags_occupancy
_atom_site_disorder_assembly
_atom_site_disorder_group
Fe1 Fe 0.84189(2) 0.57522(2) 0.42601(2) 0.02633(11) Uani 1 1 d . . . . .
N1 N 0.79228(9) 0.69437(9) 0.44947(5) 0.0304(5) Uani 1 1 d . . . . .
N2 N 0.87923(9) 0.66940(9) 0.46378(5) 0.0275(5) Uani 1 1 d . . . . .
N3 N 0.92632(9) 0.48580(9) 0.43135(5) 0.0276(5) Uani 1 1 d . . . . .
N4 N 0.85701(10) 0.44482(9) 0.40440(5) 0.0304(5) Uani 1 1 d . . . . .
N5 N 0.87092(10) 0.61095(9) 0.38526(5) 0.0296(5) Uani 1 1 d . . . . .
C1 C 0.83231(11) 0.65012(11) 0.44606(6) 0.0289(6) Uani 1 1 d . . . . .
C2 C 0.81302(12) 0.73907(11) 0.46824(6) 0.0322(6) Uani 1 1 d . . . . .
C3 C 0.78807(14) 0.79145(12) 0.47700(6) 0.0407(7) Uani 1 1 d . . . . .
H3 H 0.750430 0.802511 0.469969 0.049 Uiso 1 1 calc R U . . .
C4 C 0.82024(15) 0.82690(12) 0.49637(6) 0.0426(7) Uani 1 1 d . . . . .
H4 H 0.804558 0.863340 0.502674 0.051 Uiso 1 1 calc R U . . .
C5 C 0.87505(14) 0.81047(12) 0.50687(6) 0.0398(7) Uani 1 1 d . . . . .
H5 H 0.895710 0.835569 0.520531 0.048 Uiso 1 1 calc R U . . .
C6 C 0.90023(13) 0.75839(11) 0.49788(6) 0.0347(6) Uani 1 1 d . . . . .
H6 H 0.937660 0.747241 0.505189 0.042 Uiso 1 1 calc R U . . .
C7 C 0.86893(12) 0.72312(11) 0.47785(6) 0.0310(6) Uani 1 1 d . . . . .
C8 C 0.91107(11) 0.57932(10) 0.44769(5) 0.0257(6) Uani 1 1 d . . . . .
C9 C 0.92594(11) 0.62869(11) 0.46526(6) 0.0277(6) Uani 1 1 d . . . . .
C10 C 0.97739(11) 0.63262(11) 0.48205(6) 0.0305(6) Uani 1 1 d . . . . .
H10 H 0.986392 0.666395 0.493859 0.037 Uiso 1 1 calc R U . . .
C11 C 1.01536(12) 0.58543(11) 0.48099(6) 0.0319(6) Uani 1 1 d . . . . .
H11 H 1.051207 0.587652 0.491957 0.038 Uiso 1 1 calc R U . . .
C12 C 1.00248(11) 0.53514(11) 0.46440(6) 0.0304(6) Uani 1 1 d . . . . .
H12 H 1.028571 0.503013 0.464192 0.037 Uiso 1 1 calc R U . . .
C13 C 0.95065(11) 0.53331(11) 0.44823(6) 0.0265(6) Uani 1 1 d . . . . .
C14 C 0.87225(11) 0.49761(11) 0.41760(6) 0.0283(6) Uani 1 1 d . . . . .
C15 C 0.94261(12) 0.42771(11) 0.42791(6) 0.0298(6) Uani 1 1 d . . . . .
C16 C 0.99013(12) 0.39567(11) 0.43825(6) 0.0331(6) Uani 1 1 d . . . . .
H16 H 1.020367 0.413083 0.450118 0.040 Uiso 1 1 calc R U . . .
C17 C 0.99139(13) 0.33662(12) 0.43038(6) 0.0372(7) Uani 1 1 d . . . . .
H17 H 1.023141 0.313271 0.437116 0.045 Uiso 1 1 calc R U . . .
C18 C 0.94707(13) 0.31121(12) 0.41285(6) 0.0396(7) Uani 1 1 d . . . . .
H18 H 0.949424 0.270943 0.407898 0.047 Uiso 1 1 calc R U . . .
C19 C 0.89966(13) 0.34316(12) 0.40245(6) 0.0385(7) Uani 1 1 d . . . . .
H19 H 0.869512 0.325939 0.390442 0.046 Uiso 1 1 calc R U . . .
C20 C 0.89864(12) 0.40189(11) 0.41058(6) 0.0313(6) Uani 1 1 d . . . . .
C21 C 0.80535(12) 0.43388(11) 0.38658(6) 0.0306(6) Uani 1 1 d . . . . .
C22 C 0.80537(12) 0.44730(12) 0.35499(6) 0.0352(6) Uani 1 1 d . . . . .
C23 C 0.85970(14) 0.46840(15) 0.33888(7) 0.0525(9) Uani 1 1 d . . . . .
H23A H 0.879112 0.497594 0.351875 0.079 Uiso 1 1 calc R U . . .
H23B H 0.849236 0.485877 0.318874 0.079 Uiso 1 1 calc R U . . .
H23C H 0.886076 0.435466 0.335417 0.079 Uiso 1 1 calc R U . . .
C24 C 0.75412(14) 0.43777(14) 0.33838(7) 0.0453(8) Uani 1 1 d . . . . .
H24 H 0.752823 0.447989 0.317009 0.054 Uiso 1 1 calc R U . . .
C25 C 0.70527(15) 0.41399(15) 0.35200(7) 0.0517(8) Uani 1 1 d . . . . .
C26 C 0.65012(17) 0.4047(2) 0.33321(9) 0.0796(13) Uani 1 1 d . . . . .
H26A H 0.656797 0.416824 0.311685 0.119 Uiso 1 1 calc R U . . .
H26B H 0.618428 0.427851 0.342161 0.119 Uiso 1 1 calc R U . . .
H26C H 0.639500 0.363325 0.333667 0.119 Uiso 1 1 calc R U . . .
C27 C 0.70787(14) 0.39861(14) 0.38324(7) 0.0485(8) Uani 1 1 d . . . . .
H27 H 0.674692 0.381367 0.392703 0.058 Uiso 1 1 calc R U . . .
C28 C 0.75776(13) 0.40780(12) 0.40104(6) 0.0366(7) Uani 1 1 d . . . . .
C29 C 0.76045(15) 0.39009(14) 0.43473(7) 0.0483(8) Uani 1 1 d . . . . .
H29A H 0.790649 0.360356 0.437490 0.072 Uiso 1 1 calc R U . . .
H29B H 0.722656 0.374222 0.441103 0.072 Uiso 1 1 calc R U . . .
H29C H 0.769788 0.424180 0.447500 0.072 Uiso 1 1 calc R U . . .
C30 C 0.73382(12) 0.69451(12) 0.43746(6) 0.0328(6) Uani 1 1 d . . . . .
C31 C 0.68948(13) 0.67429(13) 0.45687(7) 0.0404(7) Uani 1 1 d . . . . .
C32 C 0.70138(14) 0.65392(14) 0.48956(7) 0.0453(8) Uani 1 1 d . . . . .
H32A H 0.730996 0.623168 0.489172 0.068 Uiso 1 1 calc R U . . .
H32B H 0.665400 0.638626 0.498702 0.068 Uiso 1 1 calc R U . . .
H32C H 0.715493 0.686718 0.502037 0.068 Uiso 1 1 calc R U . . .
C33 C 0.63328(14) 0.67403(16) 0.44476(8) 0.0568(9) Uani 1 1 d . . . . .
H33 H 0.602078 0.660347 0.457292 0.068 Uiso 1 1 calc R U . . .
C34 C 0.62157(14) 0.69341(17) 0.41461(9) 0.0598(10) Uani 1 1 d . . . . .
C35 C 0.55985(16) 0.6935(2) 0.40213(11) 0.1005(17) Uani 1 1 d . . . . .
H35A H 0.533149 0.679476 0.418245 0.151 Uiso 1 1 calc R U . . .
H35B H 0.557523 0.667809 0.383978 0.151 Uiso 1 1 calc R U . . .
H35C H 0.548970 0.733173 0.396085 0.151 Uiso 1 1 calc R U . . .
C36 C 0.66675(13) 0.71491(14) 0.39687(8) 0.0495(8) Uani 1 1 d . . . . .
H36 H 0.658614 0.729552 0.376689 0.059 Uiso 1 1 calc R U . . .
C37 C 0.72362(13) 0.71579(12) 0.40759(7) 0.0386(7) Uani 1 1 d . . . . .
C38 C 0.77231(13) 0.73929(14) 0.38819(7) 0.0478(8) Uani 1 1 d . . . . .
H38A H 0.803595 0.710325 0.386949 0.072 Uiso 1 1 calc R U . . .
H38B H 0.787345 0.775090 0.397648 0.072 Uiso 1 1 calc R U . . .
H38C H 0.757884 0.747834 0.367252 0.072 Uiso 1 1 calc R U . . .
C39 C 0.78933(12) 0.53850(11) 0.45624(6) 0.0309(6) Uani 1 1 d . . . . .
C40 C 0.79317(12) 0.51473(12) 0.48646(6) 0.0343(6) Uani 1 1 d . . . . .
C41 C 0.84999(13) 0.51307(14) 0.50366(7) 0.0466(8) Uani 1 1 d . . . . .
H41A H 0.843284 0.499603 0.524964 0.070 Uiso 1 1 calc R U . . .
H41B H 0.867031 0.552207 0.504109 0.070 Uiso 1 1 calc R U . . .
H41C H 0.876784 0.486304 0.493143 0.070 Uiso 1 1 calc R U . . .
C42 C 0.74382(13) 0.49123(13) 0.50042(7) 0.0423(7) Uani 1 1 d . . . . .
H42 H 0.747342 0.475321 0.520704 0.051 Uiso 1 1 calc R U . . .
C43 C 0.68954(14) 0.48995(15) 0.48604(7) 0.0488(8) Uani 1 1 d . . . . .
C44 C 0.63737(16) 0.4645(2) 0.50250(9) 0.0737(12) Uani 1 1 d . . . . .
H44A H 0.603478 0.465751 0.488672 0.111 Uiso 1 1 calc R U . . .
H44B H 0.629180 0.487263 0.521268 0.111 Uiso 1 1 calc R U . . .
H44C H 0.645561 0.424034 0.508262 0.111 Uiso 1 1 calc R U . . .
C45 C 0.68568(13) 0.51335(14) 0.45655(7) 0.0447(8) Uani 1 1 d . . . . .
H45 H 0.649141 0.513745 0.446187 0.054 Uiso 1 1 calc R U . . .
C46 C 0.73413(12) 0.53619(12) 0.44187(6) 0.0346(6) Uani 1 1 d . . . . .
C47 C 0.72965(14) 0.55940(15) 0.40909(7) 0.0369(7) Uani 1 1 d . . . . .
C48 C 0.92121(13) 0.63968(13) 0.38335(7) 0.0392(7) Uani 1 1 d . . . . .
H48 H 0.944350 0.643018 0.401555 0.047 Uiso 1 1 calc R U . . .
C49 C 0.94157(14) 0.66497(13) 0.35622(7) 0.0455(8) Uani 1 1 d . . . . .
H49 H 0.977859 0.684873 0.356092 0.055 Uiso 1 1 calc R U . . .
C50 C 0.90911(14) 0.66115(13) 0.32954(7) 0.0442(8) Uani 1 1 d . . . . .
H50 H 0.921918 0.678724 0.310761 0.053 Uiso 1 1 calc R U . . .
C51 C 0.85786(15) 0.63129(15) 0.33090(7) 0.0538(9) Uani 1 1 d . . . . .
H51 H 0.834352 0.627266 0.312864 0.065 Uiso 1 1 calc R U . . .
C52 C 0.84043(14) 0.60697(15) 0.35865(7) 0.0484(8) Uani 1 1 d . . . . .
H52 H 0.804677 0.586128 0.359021 0.058 Uiso 1 1 calc R U . . .
H47A H 0.7283(13) 0.5296(14) 0.3938(7) 0.049(9) Uiso 1 1 d . . . . .
H47B H 0.6958(14) 0.5855(13) 0.4045(7) 0.050(9) Uiso 1 1 d . . . . .
H47C H 0.7611(16) 0.5849(15) 0.4009(8) 0.070(11) Uiso 1 1 d . . . . .

loop_
_atom_site_aniso_label
_atom_site_aniso_U_11
_atom_site_aniso_U_22
_atom_site_aniso_U_33
_atom_site_aniso_U_23
_atom_site_aniso_U_13
_atom_site_aniso_U_12
Fe1 0.0323(2) 0.0263(2) 0.02042(19) 0.00058(15) -0.00294(16) 0.00549(16)
N1 0.0373(13) 0.0301(12) 0.0239(12) 0.0015(10) -0.0022(10) 0.0091(10)
N2 0.0376(13) 0.0226(11) 0.0224(11) -0.0010(9) -0.0014(10) 0.0049(9)
N3 0.0346(12) 0.0246(11) 0.0236(11) 0.0007(9) -0.0024(9) 0.0075(9)
N4 0.0418(13) 0.0238(11) 0.0256(12) -0.0004(9) -0.0071(10) 0.0071(10)
N5 0.0389(13) 0.0273(12) 0.0227(11) 0.0003(9) -0.0044(10) 0.0057(10)
C1 0.0329(14) 0.0322(14) 0.0217(13) 0.0049(11) -0.0027(11) 0.0051(11)
C2 0.0465(17) 0.0287(14) 0.0213(14) 0.0006(11) 0.0005(12) 0.0044(12)
C3 0.0549(19) 0.0388(17) 0.0283(15) 0.0003(13) 0.0039(14) 0.0141(14)
C4 0.074(2) 0.0286(15) 0.0256(15) -0.0018(12) 0.0037(15) 0.0078(15)
C5 0.066(2) 0.0291(15) 0.0245(15) -0.0019(12) 0.0026(14) -0.0021(14)
C6 0.0479(17) 0.0321(15) 0.0242(14) 0.0022(12) 0.0012(13) 0.0010(13)
C7 0.0467(17) 0.0277(14) 0.0185(13) 0.0015(11) 0.0001(12) 0.0050(12)
C8 0.0353(14) 0.0248(13) 0.0170(12) 0.0030(10) 0.0010(11) 0.0038(11)
C9 0.0344(15) 0.0314(14) 0.0175(12) 0.0028(11) -0.0004(11) 0.0040(11)
C10 0.0396(16) 0.0311(14) 0.0209(13) 0.0022(11) -0.0049(12) -0.0013(12)
C11 0.0340(15) 0.0382(16) 0.0236(14) 0.0027(12) -0.0045(11) 0.0034(12)
C12 0.0349(15) 0.0334(15) 0.0230(14) 0.0039(11) 0.0011(12) 0.0071(12)
C13 0.0316(14) 0.0302(14) 0.0179(13) 0.0014(11) 0.0004(11) 0.0026(11)
C14 0.0351(15) 0.0326(15) 0.0173(13) 0.0036(11) -0.0049(11) 0.0021(12)
C15 0.0401(15) 0.0272(14) 0.0221(13) -0.0011(11) 0.0013(12) 0.0078(11)
C16 0.0423(16) 0.0336(15) 0.0232(14) 0.0018(12) -0.0006(12) 0.0113(12)
C17 0.0500(18) 0.0362(16) 0.0256(14) 0.0004(12) -0.0025(13) 0.0202(13)
C18 0.060(2) 0.0274(15) 0.0309(16) -0.0007(12) -0.0043(14) 0.0146(14)
C19 0.0555(19) 0.0317(15) 0.0282(15) -0.0023(12) -0.0067(14) 0.0045(13)
C20 0.0446(16) 0.0293(14) 0.0199(13) 0.0005(11) -0.0001(12) 0.0094(12)
C21 0.0395(16) 0.0270(14) 0.0253(14) -0.0017(11) -0.0088(12) 0.0043(12)
C22 0.0439(17) 0.0337(15) 0.0280(15) -0.0014(12) -0.0063(13) 0.0039(13)
C23 0.056(2) 0.071(2) 0.0304(17) 0.0020(16) 0.0008(15) -0.0016(17)
C24 0.056(2) 0.054(2) 0.0260(15) 0.0026(14) -0.0085(14) 0.0009(16)
C25 0.055(2) 0.062(2) 0.0386(18) -0.0047(16) -0.0190(16) -0.0061(17)
C26 0.064(3) 0.119(4) 0.057(2) 0.008(2) -0.024(2) -0.023(2)
C27 0.0486(19) 0.054(2) 0.0426(19) 0.0029(16) -0.0071(15) -0.0151(15)
C28 0.0506(18) 0.0318(15) 0.0273(15) 0.0007(12) -0.0106(13) -0.0021(13)
C29 0.067(2) 0.0472(19) 0.0307(16) 0.0063(14) -0.0054(15) -0.0050(16)
C30 0.0364(16) 0.0337(15) 0.0284(15) -0.0009(12) -0.0021(12) 0.0126(12)
C31 0.0413(17) 0.0451(17) 0.0348(16) 0.0045(14) 0.0006(14) 0.0194(14)
C32 0.0502(19) 0.0521(19) 0.0335(17) 0.0048(14) 0.0064(14) 0.0158(15)
C33 0.0397(18) 0.076(2) 0.055(2) 0.0169(19) 0.0061(16) 0.0182(17)
C34 0.0382(18) 0.083(3) 0.058(2) 0.021(2) -0.0116(17) 0.0119(17)
C35 0.042(2) 0.160(5) 0.100(4) 0.055(3) -0.024(2) 0.006(3)
C36 0.0452(19) 0.060(2) 0.0432(19) 0.0133(16) -0.0065(15) 0.0157(16)
C37 0.0449(17) 0.0367(16) 0.0342(16) 0.0015(13) -0.0043(13) 0.0147(13)
C38 0.0509(19) 0.055(2) 0.0374(17) 0.0125(15) -0.0015(15) 0.0134(15)
C39 0.0375(15) 0.0279(14) 0.0272(14) -0.0030(11) 0.0003(12) 0.0052(11)
C40 0.0406(16) 0.0355(15) 0.0269(14) 0.0028(12) 0.0003(12) 0.0053(12)
C41 0.0453(18) 0.062(2) 0.0322(17) 0.0166(15) -0.0048(14) 0.0079(15)
C42 0.0505(19) 0.0505(19) 0.0259(15) 0.0032(13) 0.0062(14) 0.0030(15)
C43 0.0471(19) 0.063(2) 0.0364(18) -0.0025(16) 0.0067(15) -0.0083(16)
C44 0.054(2) 0.118(3) 0.049(2) 0.008(2) 0.0075(18) -0.017(2)
C45 0.0376(17) 0.060(2) 0.0364(17) -0.0034(15) -0.0027(14) -0.0037(15)
C46 0.0362(16) 0.0380(16) 0.0295(15) -0.0025(12) 0.0003(12) 0.0001(12)
C47 0.0367(17) 0.0425(18) 0.0314(16) -0.0022(14) -0.0066(13) 0.0021(15)
C48 0.0437(18) 0.0466(18) 0.0272(15) 0.0045(13) -0.0034(13) 0.0001(14)
C49 0.0525(19) 0.0497(19) 0.0344(17) 0.0084(14) 0.0006(15) -0.0045(15)
C50 0.060(2) 0.0446(18) 0.0277(16) 0.0090(13) 0.0011(14) -0.0005(15)
C51 0.060(2) 0.075(2) 0.0261(16) 0.0130(16) -0.0106(15) -0.0102(18)
C52 0.0512(19) 0.066(2) 0.0275(16) 0.0088(15) -0.0085(14) -0.0090(16)

loop_
_atom_type_symbol
_atom_type_description
_atom_type_scat_dispersion_real
_atom_type_scat_dispersion_imag
_atom_type_scat_source
C C 0.0033 0.0016 'International Tables Vol C Tables 4.2.6.8 and 6.1.1.4'
Fe Fe 0.3463 0.8444 'International Tables Vol C Tables 4.2.6.8 and 6.1.1.4'
H H 0.0000 0.0000 'International Tables Vol C Tables 4.2.6.8 and 6.1.1.4'
N N 0.0061 0.0033 'International Tables Vol C Tables 4.2.6.8 and 6.1.1.4'

loop_
_exptl_crystal_face_index_h
_exptl_crystal_face_index_k
_exptl_crystal_face_index_l
_exptl_crystal_face_perp_dist
-1.00 0.00 1.00 0.0610
1.00 0.00 -1.00 0.0680
0.00 -1.00 -1.00 0.0750
0.00 1.00 1.00 0.0740
-1.00 0.00 -1.00 0.0580
1.00 0.00 1.00 0.0610
0.00 -1.00 1.00 0.0830
0.00 1.00 -1.00 0.0640

loop_
_geom_angle_atom_site_label_1
_geom_angle_atom_site_label_2
_geom_angle_atom_site_label_3
_geom_angle
_geom_angle_site_symmetry_1
_geom_angle_site_symmetry_3
_geom_angle_publ_flag
C1 Fe1 N5 93.63(10) . . ?
C1 Fe1 C14 159.38(10) . . ?
C1 Fe1 C39 90.91(11) . . ?
C8 Fe1 N5 97.64(10) . . ?
C8 Fe1 C1 80.03(11) . . ?
C8 Fe1 C14 80.36(11) . . ?
C8 Fe1 C39 102.43(11) . . ?
C14 Fe1 N5 95.20(9) . . ?
C14 Fe1 C39 87.16(11) . . ?
C39 Fe1 N5 159.90(10) . . ?
C1 N1 C2 112.2(2) . . ?
C1 N1 C30 125.9(2) . . ?
C2 N1 C30 121.8(2) . . ?
C1 N2 C7 112.8(2) . . ?
C1 N2 C9 113.5(2) . . ?
C7 N2 C9 133.5(2) . . ?
C14 N3 C13 114.5(2) . . ?
C15 N3 C13 133.0(2) . . ?
C15 N3 C14 112.2(2) . . ?
C14 N4 C20 111.5(2) . . ?
C14 N4 C21 125.6(2) . . ?
C20 N4 C21 122.9(2) . . ?
C48 N5 Fe1 122.23(18) . . ?
C48 N5 C52 115.6(2) . . ?
C52 N5 Fe1 122.2(2) . . ?
N1 C1 Fe1 141.1(2) . . ?
N1 C1 N2 102.9(2) . . ?
N2 C1 Fe1 116.03(17) . . ?
N1 C2 C7 107.1(2) . . ?
C3 C2 N1 131.1(3) . . ?
C3 C2 C7 121.8(3) . . ?
C2 C3 H3 121.4 . . ?
C4 C3 C2 117.1(3) . . ?
C4 C3 H3 121.4 . . ?
C3 C4 H4 119.3 . . ?
C3 C4 C5 121.4(3) . . ?
C5 C4 H4 119.3 . . ?
C4 C5 H5 119.3 . . ?
C6 C5 C4 121.5(3) . . ?
C6 C5 H5 119.3 . . ?
C5 C6 H6 121.2 . . ?
C5 C6 C7 117.6(3) . . ?
C7 C6 H6 121.2 . . ?
N2 C7 C2 105.0(2) . . ?
C6 C7 N2 134.4(3) . . ?
C6 C7 C2 120.5(2) . . ?
C9 C8 Fe1 121.52(18) . . ?
C13 C8 Fe1 122.09(19) . . ?
C13 C8 C9 116.4(2) . . ?
C8 C9 N2 108.8(2) . . ?
C10 C9 N2 128.4(2) . . ?
C10 C9 C8 122.7(2) . . ?
C9 C10 H10 121.1 . . ?
C9 C10 C11 117.8(2) . . ?
C11 C10 H10 121.1 . . ?
C10 C11 H11 119.0 . . ?
C12 C11 C10 122.0(2) . . ?
C12 C11 H11 119.0 . . ?
C11 C12 H12 121.0 . . ?
C13 C12 C11 117.9(2) . . ?
C13 C12 H12 121.0 . . ?
C8 C13 N3 108.4(2) . . ?
C12 C13 N3 128.3(2) . . ?
C12 C13 C8 123.2(2) . . ?
N3 C14 Fe1 114.55(17) . . ?
N4 C14 Fe1 141.93(19) . . ?
N4 C14 N3 103.2(2) . . ?
C16 C15 N3 133.1(2) . . ?
C20 C15 N3 105.7(2) . . ?
C20 C15 C16 121.2(2) . . ?
C15 C16 H16 121.6 . . ?
C15 C16 C17 116.9(3) . . ?
C17 C16 H16 121.6 . . ?
C16 C17 H17 119.3 . . ?
C18 C17 C16 121.5(2) . . ?
C18 C17 H17 119.3 . . ?
C17 C18 H18 119.1 . . ?
C19 C18 C17 121.7(3) . . ?
C19 C18 H18 119.1 . . ?
C18 C19 H19 121.8 . . ?
C18 C19 C20 116.4(3) . . ?
C20 C19 H19 121.8 . . ?
C15 C20 N4 107.4(2) . . ?
C15 C20 C19 122.4(2) . . ?
C19 C20 N4 130.2(3) . . ?
C22 C21 N4 118.9(2) . . ?
C28 C21 N4 119.0(2) . . ?
C28 C21 C22 122.1(2) . . ?
C21 C22 C23 121.4(3) . . ?
C24 C22 C21 117.7(3) . . ?
C24 C22 C23 120.8(3) . . ?
C22 C23 H23A 109.5 . . ?
C22 C23 H23B 109.5 . . ?
C22 C23 H23C 109.5 . . ?
H23A C23 H23B 109.5 . . ?
H23A C23 H23C 109.5 . . ?
H23B C23 H23C 109.5 . . ?
C22 C24 H24 119.0 . . ?
C25 C24 C22 122.1(3) . . ?
C25 C24 H24 119.0 . . ?
C24 C25 C26 120.5(3) . . ?
C24 C25 C27 118.5(3) . . ?
C27 C25 C26 121.0(3) . . ?
C25 C26 H26A 109.5 . . ?
C25 C26 H26B 109.5 . . ?
C25 C26 H26C 109.5 . . ?
H26A C26 H26B 109.5 . . ?
H26A C26 H26C 109.5 . . ?
H26B C26 H26C 109.5 . . ?
C25 C27 H27 119.1 . . ?
C25 C27 C28 121.9(3) . . ?
C28 C27 H27 119.1 . . ?
C21 C28 C27 117.6(3) . . ?
C21 C28 C29 120.9(3) . . ?
C27 C28 C29 121.4(3) . . ?
C28 C29 H29A 109.5 . . ?
C28 C29 H29B 109.5 . . ?
C28 C29 H29C 109.5 . . ?
H29A C29 H29B 109.5 . . ?
H29A C29 H29C 109.5 . . ?
H29B C29 H29C 109.5 . . ?
C31 C30 N1 117.7(2) . . ?
C37 C30 N1 119.3(2) . . ?
C37 C30 C31 123.1(3) . . ?
C30 C31 C32 122.0(3) . . ?
C33 C31 C30 116.9(3) . . ?
C33 C31 C32 121.1(3) . . ?
C31 C32 H32A 109.5 . . ?
C31 C32 H32B 109.5 . . ?
C31 C32 H32C 109.5 . . ?
H32A C32 H32B 109.5 . . ?
H32A C32 H32C 109.5 . . ?
H32B C32 H32C 109.5 . . ?
C31 C33 H33 119.2 . . ?
C31 C33 C34 121.6(3) . . ?
C34 C33 H33 119.2 . . ?
C33 C34 C35 120.6(3) . . ?
C36 C34 C33 118.9(3) . . ?
C36 C34 C35 120.4(3) . . ?
C34 C35 H35A 109.5 . . ?
C34 C35 H35B 109.5 . . ?
C34 C35 H35C 109.5 . . ?
H35A C35 H35B 109.5 . . ?
H35A C35 H35C 109.5 . . ?
H35B C35 H35C 109.5 . . ?
C34 C36 H36 119.0 . . ?
C34 C36 C37 122.0(3) . . ?
C37 C36 H36 119.0 . . ?
C30 C37 C38 121.0(3) . . ?
C36 C37 C30 117.4(3) . . ?
C36 C37 C38 121.6(3) . . ?
C37 C38 H38A 109.5 . . ?
C37 C38 H38B 109.5 . . ?
C37 C38 H38C 109.5 . . ?
H38A C38 H38B 109.5 . . ?
H38A C38 H38C 109.5 . . ?
H38B C38 H38C 109.5 . . ?
C40 C39 Fe1 137.5(2) . . ?
C46 C39 Fe1 106.08(19) . . ?
C46 C39 C40 116.4(2) . . ?
C39 C40 C41 121.2(3) . . ?
C42 C40 C39 119.8(3) . . ?
C42 C40 C41 119.0(3) . . ?
C40 C41 H41A 109.5 . . ?
C40 C41 H41B 109.5 . . ?
C40 C41 H41C 109.5 . . ?
H41A C41 H41B 109.5 . . ?
H41A C41 H41C 109.5 . . ?
H41B C41 H41C 109.5 . . ?
C40 C42 H42 118.5 . . ?
C40 C42 C43 123.0(3) . . ?
C43 C42 H42 118.5 . . ?
C42 C43 C44 120.6(3) . . ?
C45 C43 C42 117.3(3) . . ?
C45 C43 C44 122.1(3) . . ?
C43 C44 H44A 109.5 . . ?
C43 C44 H44B 109.5 . . ?
C43 C44 H44C 109.5 . . ?
H44A C44 H44B 109.5 . . ?
H44A C44 H44C 109.5 . . ?
H44B C44 H44C 109.5 . . ?
C43 C45 H45 119.5 . . ?
C43 C45 C46 121.1(3) . . ?
C46 C45 H45 119.5 . . ?
C39 C46 C47 117.2(2) . . ?
C45 C46 C39 122.4(3) . . ?
C45 C46 C47 120.4(3) . . ?
C46 C47 H47A 113.3(18) . . ?
C46 C47 H47B 116.7(18) . . ?
C46 C47 H47C 119(2) . . ?
H47A C47 H47B 106(2) . . ?
H47A C47 H47C 102(3) . . ?
H47B C47 H47C 98(3) . . ?
N5 C48 H48 118.2 . . ?
N5 C48 C49 123.5(3) . . ?
C49 C48 H48 118.2 . . ?
C48 C49 H49 120.1 . . ?
C50 C49 C48 119.7(3) . . ?
C50 C49 H49 120.1 . . ?
C49 C50 H50 121.1 . . ?
C51 C50 C49 117.7(3) . . ?
C51 C50 H50 121.1 . . ?
C50 C51 H51 120.3 . . ?
C50 C51 C52 119.4(3) . . ?
C52 C51 H51 120.3 . . ?
N5 C52 C51 124.0(3) . . ?
N5 C52 H52 118.0 . . ?
C51 C52 H52 118.0 . . ?

loop_
_geom_bond_atom_site_label_1
_geom_bond_atom_site_label_2
_geom_bond_distance
_geom_bond_site_symmetry_2
_geom_bond_publ_flag
Fe1 N5 2.048(2) . ?
Fe1 C1 1.936(3) . ?
Fe1 C8 1.844(3) . ?
Fe1 C14 1.947(3) . ?
Fe1 C39 1.965(3) . ?
N1 C1 1.377(3) . ?
N1 C2 1.390(3) . ?
N1 C30 1.438(3) . ?
N2 C1 1.392(3) . ?
N2 C7 1.394(3) . ?
N2 C9 1.424(3) . ?
N3 C13 1.425(3) . ?
N3 C14 1.401(3) . ?
N3 C15 1.393(3) . ?
N4 C14 1.383(3) . ?
N4 C20 1.398(3) . ?
N4 C21 1.434(3) . ?
N5 C48 1.332(4) . ?
N5 C52 1.346(3) . ?
C2 C3 1.384(4) . ?
C2 C7 1.397(4) . ?
C3 H3 0.9500 . ?
C3 C4 1.379(4) . ?
C4 H4 0.9500 . ?
C4 C5 1.389(4) . ?
C5 H5 0.9500 . ?
C5 C6 1.383(4) . ?
C6 H6 0.9500 . ?
C6 C7 1.384(4) . ?
C8 C9 1.405(3) . ?
C8 C13 1.393(3) . ?
C9 C10 1.388(4) . ?
C10 H10 0.9500 . ?
C10 C11 1.391(4) . ?
C11 H11 0.9500 . ?
C11 C12 1.389(4) . ?
C12 H12 0.9500 . ?
C12 C13 1.379(4) . ?
C15 C16 1.389(4) . ?
C15 C20 1.388(4) . ?
C16 H16 0.9500 . ?
C16 C17 1.397(4) . ?
C17 H17 0.9500 . ?
C17 C18 1.394(4) . ?
C18 H18 0.9500 . ?
C18 C19 1.387(4) . ?
C19 H19 0.9500 . ?
C19 C20 1.393(4) . ?
C21 C22 1.394(4) . ?
C21 C28 1.392(4) . ?
C22 C23 1.507(4) . ?
C22 C24 1.394(4) . ?
C23 H23A 0.9800 . ?
C23 H23B 0.9800 . ?
C23 H23C 0.9800 . ?
C24 H24 0.9500 . ?
C24 C25 1.378(4) . ?
C25 C26 1.517(4) . ?
C25 C27 1.392(4) . ?
C26 H26A 0.9800 . ?
C26 H26B 0.9800 . ?
C26 H26C 0.9800 . ?
C27 H27 0.9500 . ?
C27 C28 1.394(4) . ?
C28 C29 1.508(4) . ?
C29 H29A 0.9800 . ?
C29 H29B 0.9800 . ?
C29 H29C 0.9800 . ?
C30 C31 1.396(4) . ?
C30 C37 1.395(4) . ?
C31 C32 1.508(4) . ?
C31 C33 1.391(4) . ?
C32 H32A 0.9800 . ?
C32 H32B 0.9800 . ?
C32 H32C 0.9800 . ?
C33 H33 0.9500 . ?
C33 C34 1.398(5) . ?
C34 C35 1.515(5) . ?
C34 C36 1.379(5) . ?
C35 H35A 0.9800 . ?
C35 H35B 0.9800 . ?
C35 H35C 0.9800 . ?
C36 H36 0.9500 . ?
C36 C37 1.385(4) . ?
C37 C38 1.496(4) . ?
C38 H38A 0.9800 . ?
C38 H38B 0.9800 . ?
C38 H38C 0.9800 . ?
C39 C40 1.413(4) . ?
C39 C46 1.411(4) . ?
C40 C41 1.500(4) . ?
C40 C42 1.391(4) . ?
C41 H41A 0.9800 . ?
C41 H41B 0.9800 . ?
C41 H41C 0.9800 . ?
C42 H42 0.9500 . ?
C42 C43 1.392(4) . ?
C43 C44 1.509(4) . ?
C43 C45 1.381(4) . ?
C44 H44A 0.9800 . ?
C44 H44B 0.9800 . ?
C44 H44C 0.9800 . ?
C45 H45 0.9500 . ?
C45 C46 1.382(4) . ?
C46 C47 1.512(4) . ?
C47 H47A 0.95(3) . ?
C47 H47B 1.00(3) . ?
C47 H47C 0.99(4) . ?
C48 H48 0.9500 . ?
C48 C49 1.385(4) . ?
C49 H49 0.9500 . ?
C49 C50 1.372(4) . ?
C50 H50 0.9500 . ?
C50 C51 1.363(4) . ?
C51 H51 0.9500 . ?
C51 C52 1.378(4) . ?
C52 H52 0.9500 . ?

loop_
_geom_torsion_atom_site_label_1
_geom_torsion_atom_site_label_2
_geom_torsion_atom_site_label_3
_geom_torsion_atom_site_label_4
_geom_torsion
_geom_torsion_site_symmetry_1
_geom_torsion_site_symmetry_2
_geom_torsion_site_symmetry_3
_geom_torsion_site_symmetry_4
_geom_torsion_publ_flag
Fe1 N5 C48 C49 -179.1(2) . . . . ?
Fe1 N5 C52 C51 178.7(3) . . . . ?
Fe1 C8 C9 N2 2.3(3) . . . . ?
Fe1 C8 C9 C10 179.3(2) . . . . ?
Fe1 C8 C13 N3 -3.0(3) . . . . ?
Fe1 C8 C13 C12 -179.6(2) . . . . ?
Fe1 C39 C40 C41 -0.6(4) . . . . ?
Fe1 C39 C40 C42 -179.2(2) . . . . ?
Fe1 C39 C46 C45 -179.4(2) . . . . ?
Fe1 C39 C46 C47 1.3(3) . . . . ?
N1 C2 C3 C4 179.6(3) . . . . ?
N1 C2 C7 N2 0.9(3) . . . . ?
N1 C2 C7 C6 -177.7(2) . . . . ?
N1 C30 C31 C32 1.2(4) . . . . ?
N1 C30 C31 C33 -179.2(3) . . . . ?
N1 C30 C37 C36 179.7(3) . . . . ?
N1 C30 C37 C38 -1.0(4) . . . . ?
N2 C9 C10 C11 176.7(2) . . . . ?
N3 C15 C16 C17 179.2(3) . . . . ?
N3 C15 C20 N4 -0.7(3) . . . . ?
N3 C15 C20 C19 -179.8(2) . . . . ?
N4 C21 C22 C23 4.9(4) . . . . ?
N4 C21 C22 C24 -178.3(2) . . . . ?
N4 C21 C28 C27 179.0(2) . . . . ?
N4 C21 C28 C29 -1.2(4) . . . . ?
N5 Fe1 C8 C9 89.3(2) . . . . ?
N5 Fe1 C8 C13 -92.4(2) . . . . ?
N5 C48 C49 C50 0.3(5) . . . . ?
C1 Fe1 C8 C9 -3.1(2) . . . . ?
C1 Fe1 C8 C13 175.2(2) . . . . ?
C1 N1 C2 C3 178.3(3) . . . . ?
C1 N1 C2 C7 -0.7(3) . . . . ?
C1 N1 C30 C31 92.6(3) . . . . ?
C1 N1 C30 C37 -88.8(3) . . . . ?
C1 N2 C7 C2 -0.8(3) . . . . ?
C1 N2 C7 C6 177.5(3) . . . . ?
C1 N2 C9 C8 0.4(3) . . . . ?
C1 N2 C9 C10 -176.3(2) . . . . ?
C2 N1 C1 Fe1 179.5(2) . . . . ?
C2 N1 C1 N2 0.1(3) . . . . ?
C2 N1 C30 C31 -82.5(3) . . . . ?
C2 N1 C30 C37 96.0(3) . . . . ?
C2 C3 C4 C5 -0.6(4) . . . . ?
C3 C2 C7 N2 -178.2(2) . . . . ?
C3 C2 C7 C6 3.2(4) . . . . ?
C3 C4 C5 C6 1.3(4) . . . . ?
C4 C5 C6 C7 0.3(4) . . . . ?
C5 C6 C7 N2 179.5(3) . . . . ?
C5 C6 C7 C2 -2.4(4) . . . . ?
C7 N2 C1 Fe1 -179.14(17) . . . . ?
C7 N2 C1 N1 0.4(3) . . . . ?
C7 N2 C9 C8 175.8(3) . . . . ?
C7 N2 C9 C10 -0.9(5) . . . . ?
C7 C2 C3 C4 -1.6(4) . . . . ?
C8 C9 C10 C11 0.4(4) . . . . ?
C9 N2 C1 Fe1 -2.8(3) . . . . ?
C9 N2 C1 N1 176.8(2) . . . . ?
C9 N2 C7 C2 -176.2(3) . . . . ?
C9 N2 C7 C6 2.1(5) . . . . ?
C9 C8 C13 N3 175.4(2) . . . . ?
C9 C8 C13 C12 -1.2(4) . . . . ?
C9 C10 C11 C12 -1.4(4) . . . . ?
C10 C11 C12 C13 1.1(4) . . . . ?
C11 C12 C13 N3 -175.6(2) . . . . ?
C11 C12 C13 C8 0.3(4) . . . . ?
C13 N3 C14 Fe1 -2.0(3) . . . . ?
C13 N3 C14 N4 -176.9(2) . . . . ?
C13 N3 C15 C16 -4.2(5) . . . . ?
C13 N3 C15 C20 175.1(2) . . . . ?
C13 C8 C9 N2 -176.1(2) . . . . ?
C13 C8 C9 C10 0.9(4) . . . . ?
C14 Fe1 C8 C9 -176.7(2) . . . . ?
C14 Fe1 C8 C13 1.6(2) . . . . ?
C14 N3 C13 C8 3.0(3) . . . . ?
C14 N3 C13 C12 179.4(2) . . . . ?
C14 N3 C15 C16 -177.4(3) . . . . ?
C14 N3 C15 C20 2.0(3) . . . . ?
C14 N4 C20 C15 -0.9(3) . . . . ?
C14 N4 C20 C19 178.2(3) . . . . ?
C14 N4 C21 C22 84.0(3) . . . . ?
C14 N4 C21 C28 -98.8(3) . . . . ?
C15 N3 C13 C8 -170.0(3) . . . . ?
C15 N3 C13 C12 6.4(4) . . . . ?
C15 N3 C14 Fe1 172.47(17) . . . . ?
C15 N3 C14 N4 -2.4(3) . . . . ?
C15 C16 C17 C18 0.3(4) . . . . ?
C16 C15 C20 N4 178.8(2) . . . . ?
C16 C15 C20 C19 -0.4(4) . . . . ?
C16 C17 C18 C19 -0.1(4) . . . . ?
C17 C18 C19 C20 -0.2(4) . . . . ?
C18 C19 C20 N4 -178.4(3) . . . . ?
C18 C19 C20 C15 0.5(4) . . . . ?
C20 N4 C14 Fe1 -170.5(2) . . . . ?
C20 N4 C14 N3 2.0(3) . . . . ?
C20 N4 C21 C22 -96.2(3) . . . . ?
C20 N4 C21 C28 81.0(3) . . . . ?
C20 C15 C16 C17 0.0(4) . . . . ?
C21 N4 C14 Fe1 9.3(5) . . . . ?
C21 N4 C14 N3 -178.2(2) . . . . ?
C21 N4 C20 C15 179.3(2) . . . . ?
C21 N4 C20 C19 -1.6(4) . . . . ?
C21 C22 C24 C25 -2.3(4) . . . . ?
C22 C21 C28 C27 -4.0(4) . . . . ?
C22 C21 C28 C29 175.8(3) . . . . ?
C22 C24 C25 C26 179.5(3) . . . . ?
C22 C24 C25 C27 -0.7(5) . . . . ?
C23 C22 C24 C25 174.6(3) . . . . ?
C24 C25 C27 C28 1.4(5) . . . . ?
C25 C27 C28 C21 0.8(5) . . . . ?
C25 C27 C28 C29 -179.0(3) . . . . ?
C26 C25 C27 C28 -178.8(3) . . . . ?
C28 C21 C22 C23 -172.1(3) . . . . ?
C28 C21 C22 C24 4.7(4) . . . . ?
C30 N1 C1 Fe1 4.0(5) . . . . ?
C30 N1 C1 N2 -175.4(2) . . . . ?
C30 N1 C2 C3 -5.9(4) . . . . ?
C30 N1 C2 C7 175.1(2) . . . . ?
C30 C31 C33 C34 -0.4(5) . . . . ?
C31 C30 C37 C36 -1.8(4) . . . . ?
C31 C30 C37 C38 177.4(3) . . . . ?
C31 C33 C34 C35 -179.1(4) . . . . ?
C31 C33 C34 C36 -2.0(6) . . . . ?
C32 C31 C33 C34 179.3(3) . . . . ?
C33 C34 C36 C37 2.5(5) . . . . ?
C34 C36 C37 C30 -0.7(5) . . . . ?
C34 C36 C37 C38 -179.9(3) . . . . ?
C35 C34 C36 C37 179.7(4) . . . . ?
C37 C30 C31 C32 -177.3(3) . . . . ?
C37 C30 C31 C33 2.3(4) . . . . ?
C39 Fe1 C8 C9 -91.8(2) . . . . ?
C39 Fe1 C8 C13 86.5(2) . . . . ?
C39 C40 C42 C43 -0.3(4) . . . . ?
C40 C39 C46 C45 1.5(4) . . . . ?
C40 C39 C46 C47 -177.8(2) . . . . ?
C40 C42 C43 C44 -179.3(3) . . . . ?
C40 C42 C43 C45 0.0(5) . . . . ?
C41 C40 C42 C43 -178.9(3) . . . . ?
C42 C43 C45 C46 1.0(5) . . . . ?
C43 C45 C46 C39 -1.8(5) . . . . ?
C43 C45 C46 C47 177.5(3) . . . . ?
C44 C43 C45 C46 -179.7(3) . . . . ?
C46 C39 C40 C41 178.1(3) . . . . ?
C46 C39 C40 C42 -0.5(4) . . . . ?
C48 N5 C52 C51 -1.2(5) . . . . ?
C48 C49 C50 C51 -1.1(5) . . . . ?
C49 C50 C51 C52 0.7(5) . . . . ?
C50 C51 C52 N5 0.4(5) . . . . ?
C52 N5 C48 C49 0.9(4) . . . . ?

loop_
_smtbx_masks_void_nr
_smtbx_masks_void_average_x
_smtbx_masks_void_average_y
_smtbx_masks_void_average_z
_smtbx_masks_void_volume
_smtbx_masks_void_count_electrons
_smtbx_masks_void_content
1 -0.122 -0.372 -0.220 6747.3 1745.7 '32 C7H8'
